data_7033123
loop_
_publ_author_name
'Cao, Yu'
'Zhu, Ziqian'
'Xu, Jianing'
'Wang, Li'
'Sun, Jiayin'
'Chen, Xiaobo'
'Fan, Yong'

_publ_section_title
;
 Sc&#x2082;(pydc)&#x2082; unit based 1D, 2D and 3D metal-organic
 frameworks as heterogeneous Lewis acid catalysts for cyanosilylation.
;
_journal_issue 4
_journal_name_full 'Dalton transactions (Cambridge, England : 2003)'
_journal_page_first 1942
_journal_page_last 1947
_journal_paper_doi 10.1039/c4dt03221g
_journal_volume 44
_journal_year 2015
_chemical_formula_sum 'C21 H17 N3 O21 Sc2'
_chemical_formula_weight 737.30
_chemical_name_systematic Sc-pydc-2D
_space_group_IT_number 14
_symmetry_cell_setting monoclinic
_symmetry_space_group_name_Hall '-P 2ybc'
_symmetry_space_group_name_H-M 'P 1 21/c 1'
_atom_sites_solution_hydrogens geom
_atom_sites_solution_primary direct
_atom_sites_solution_secondary difmap
_audit_creation_method SHELXL-97
_cell_angle_alpha 90.00
_cell_angle_beta 95.42(2)
_cell_angle_gamma 90.00
_cell_formula_units_Z 4
_cell_length_a 12.817(4)
_cell_length_b 27.839(8)
_cell_length_c 8.017(2)
_cell_measurement_temperature 293(2)
_cell_volume 2847.8(14)
_computing_structure_refinement 'SHELXL-97 (Sheldrick, 1997)'
_computing_structure_solution 'SHELXS-97 (Sheldrick, 1990)'
_diffrn_ambient_temperature 293(2)
_diffrn_measured_fraction_theta_full 0.943
_diffrn_measured_fraction_theta_max 0.943
_diffrn_radiation_monochromator graphite
_diffrn_radiation_source 'fine-focus sealed tube'
_diffrn_radiation_type MoK\a
_diffrn_radiation_wavelength 0.71073
_diffrn_reflns_av_R_equivalents 0.0703
_diffrn_reflns_av_sigmaI/netI 0.1241
_diffrn_reflns_limit_h_max 14
_diffrn_reflns_limit_h_min -11
_diffrn_reflns_limit_k_max 11
_diffrn_reflns_limit_k_min -33
_diffrn_reflns_limit_l_max 9
_diffrn_reflns_limit_l_min -9
_diffrn_reflns_number 7721
_diffrn_reflns_theta_full 25.00
_diffrn_reflns_theta_max 25.00
_diffrn_reflns_theta_min 1.46
_exptl_absorpt_coefficient_mu 0.578
_exptl_crystal_colour colorless
_exptl_crystal_density_diffrn 1.720
_exptl_crystal_density_meas ?
_exptl_crystal_density_method 'not measured'
_exptl_crystal_description rodlike
_exptl_crystal_F_000 1496
_exptl_crystal_size_max 0.27
_exptl_crystal_size_mid 0.24
_exptl_crystal_size_min 0.21
_refine_diff_density_max 0.669
_refine_diff_density_min -0.549
_refine_diff_density_rms 0.110
_refine_ls_extinction_method none
_refine_ls_goodness_of_fit_ref 0.975
_refine_ls_hydrogen_treatment mixed
_refine_ls_matrix_type full
_refine_ls_number_parameters 456
_refine_ls_number_reflns 4734
_refine_ls_number_restraints 8
_refine_ls_restrained_S_all 0.974
_refine_ls_R_factor_all 0.1129
_refine_ls_R_factor_gt 0.0641
_refine_ls_shift/su_max 0.043
_refine_ls_shift/su_mean 0.000
_refine_ls_structure_factor_coef Fsqd
_refine_ls_weighting_details 'calc w=1/[\s^2^(Fo^2^)+(0.0866P)^2^+0.0000P] where P=(Fo^2^+2Fc^2^)/3'
_refine_ls_weighting_scheme calc
_refine_ls_wR_factor_gt 0.1604
_refine_ls_wR_factor_ref 0.1836
_reflns_number_gt 2766
_reflns_number_total 4734
_reflns_threshold_expression >2sigma(I)
_cod_data_source_file c4dt03221g2.cif
_cod_data_source_block 2
_cod_depositor_comments
;
The following automatic conversions were performed:

'_exptl_crystal_density_meas' value 'none' was changed to '?' - the
value is perceived as not measured.

Automatic conversion script
Id: cif_fix_values 3008 2015-01-20 13:52:24Z robertas 

 Adding full bibliography for 7033122--7033124.cif.
;
_cod_original_sg_symbol_H-M P21/c
_cod_database_code 7033123

loop_
_symmetry_equiv_pos_as_xyz
'x, y, z'
'-x, y+1/2, -z+1/2'
'-x, -y, -z'
'x, -y-1/2, z-1/2'

loop_
_atom_site_label
_atom_site_type_symbol
_atom_site_fract_x
_atom_site_fract_y
_atom_site_fract_z
_atom_site_U_iso_or_equiv
_atom_site_adp_type
_atom_site_occupancy
_atom_site_symmetry_multiplicity
_atom_site_calc_flag
_atom_site_refinement_flags
H43 H 0.596(6) -0.0298(19) 0.943(12) 0.09(4) Uiso 1 1 d D
H40 H 0.625(6) 0.013(2) 1.024(6) 0.06(3) Uiso 1 1 d D
H26 H 0.668(5) -0.040(3) 0.524(6) 0.07(3) Uiso 1 1 d D
H25 H 0.731(6) -0.0730(11) 0.633(9) 0.05(2) Uiso 1 1 d D
H24 H 0.464(4) 0.1720(17) -0.246(3) 0.000(13) Uiso 1 1 d D
H23 H 0.556(2) 0.167(3) -0.120(11) 0.09(4) Uiso 1 1 d D
O20 O 0.4108(4) 0.05177(16) 0.6815(6) 0.0337(12) Uani 1 1 d .
O21 O 0.0911(7) 0.6588(3) 0.7036(12) 0.129(3) Uani 1 1 d .
O22 O 0.1356(9) 0.7469(4) 0.610(3) 0.312(12) Uani 1 1 d .
O16 O 1.1721(4) -0.11437(16) 0.8342(6) 0.0419(13) Uani 1 1 d .
O6 O 1.2053(3) -0.06374(14) 1.0468(5) 0.0289(11) Uani 1 1 d .
C6 C 1.1597(5) -0.0755(2) 0.9034(8) 0.0256(15) Uani 1 1 d .
C19 C 1.0945(5) -0.0361(2) 0.8152(7) 0.0221(15) Uani 1 1 d .
C1 C 0.5506(5) 0.0820(2) 0.2212(8) 0.0228(15) Uani 1 1 d .
C2 C 0.2752(5) 0.2540(2) -0.0860(7) 0.0173(13) Uani 1 1 d .
C3 C 0.6883(5) 0.1628(2) 0.5478(8) 0.0324(17) Uani 1 1 d .
H3 H 0.7379 0.1620 0.6402 0.039 Uiso 1 1 calc R
C4 C 0.5795(5) 0.2063(2) 0.3446(8) 0.0294(16) Uani 1 1 d .
H4 H 0.5550 0.2358 0.3023 0.035 Uiso 1 1 calc R
C5 C 0.1048(5) 0.2209(2) -0.2772(9) 0.0351(18) Uani 1 1 d .
H5 H 0.0467 0.2086 -0.3415 0.042 Uiso 1 1 calc R
C7 C 0.5819(5) 0.1243(2) 0.3307(7) 0.0192(14) Uani 1 1 d .
C8 C 0.2091(5) 0.2869(2) -0.1706(7) 0.0201(14) Uani 1 1 d .
C9 C 0.9876(5) -0.0303(2) 0.8193(7) 0.0196(14) Uani 1 1 d .
C10 C 0.2318(5) 0.3402(2) -0.1704(8) 0.0233(15) Uani 1 1 d .
C11 C 0.6505(5) 0.2060(2) 0.4833(9) 0.0369(18) Uani 1 1 d .
H11A H 0.6731 0.2348 0.5337 0.044 Uiso 1 1 calc R
C12 C 0.3668(5) 0.2679(2) 0.0323(7) 0.0203(14) Uani 1 1 d .
C13 C 0.6513(5) 0.1209(2) 0.4733(7) 0.0219(14) Uani 1 1 d .
C14 C 0.1750(5) 0.1907(2) -0.1927(8) 0.0308(17) Uani 1 1 d .
H14 H 0.1632 0.1578 -0.2021 0.037 Uiso 1 1 calc R
C15 C 1.0948(5) 0.0360(2) 0.6542(8) 0.0270(15) Uani 1 1 d .
H20 H 1.1303 0.0590 0.5969 0.032 Uiso 1 1 calc R
C16 C 0.1210(5) 0.2703(2) -0.2665(8) 0.0301(16) Uani 1 1 d .
H16 H 0.0738 0.2916 -0.3223 0.036 Uiso 1 1 calc R
C17 C 0.9896(5) 0.0399(2) 0.6638(8) 0.0274(16) Uani 1 1 d .
H17 H 0.9541 0.0661 0.6136 0.033 Uiso 1 1 calc R
C18 C 1.1474(5) -0.0019(2) 0.7293(8) 0.0270(16) Uani 1 1 d .
H18 H 1.2192 -0.0048 0.7232 0.032 Uiso 1 1 calc R
C20 C 0.9203(5) -0.0631(2) 0.9145(7) 0.0218(15) Uani 1 1 d .
C21 C 0.6826(5) 0.0754(2) 0.5609(8) 0.0263(16) Uani 1 1 d .
N1 N 0.9352(4) 0.00716(18) 0.7437(6) 0.0239(12) Uani 1 1 d .
N2 N 0.5438(4) 0.16651(16) 0.2675(6) 0.0216(12) Uani 1 1 d .
N3 N 0.2593(4) 0.20568(16) -0.0978(6) 0.0201(12) Uani 1 1 d .
O2 O 0.3846(3) 0.31017(14) 0.0650(5) 0.0264(10) Uani 1 1 d .
O3 O 0.3024(4) 0.35374(14) -0.2612(5) 0.0284(11) Uani 1 1 d .
O4 O 0.5992(3) 0.04325(15) 0.2411(6) 0.0320(12) Uani 1 1 d .
O5 O 0.3029(4) 0.10658(15) -0.0945(6) 0.0238(10) Uani 1 1 d D
O7 O 0.6307(4) -0.00416(16) 0.9362(6) 0.0299(11) Uani 1 1 d D
O8 O 0.7088(4) -0.04467(17) 0.6130(6) 0.0364(12) Uani 1 1 d D
O9 O 0.8238(3) -0.04880(14) 0.9145(5) 0.0241(10) Uani 1 1 d .
O10 O 0.4747(3) 0.08923(14) 0.1078(5) 0.0272(11) Uani 1 1 d .
O11 O 0.9571(4) -0.09900(16) 0.9828(6) 0.0395(13) Uani 1 1 d .
O12 O 0.7768(3) 0.06169(16) 0.5715(6) 0.0341(12) Uani 1 1 d .
O13 O 0.6197(3) 0.05295(16) 0.6424(6) 0.0368(12) Uani 1 1 d .
O14 O 0.4198(3) 0.23247(14) 0.0987(6) 0.0320(12) Uani 1 1 d .
O15 O 0.1788(4) 0.36812(16) -0.0952(6) 0.0393(13) Uani 1 1 d .
O17 O 0.4915(4) 0.16317(18) -0.1502(6) 0.0357(12) Uani 1 1 d D
O18 O 0.3022(4) 0.8245(2) 0.0460(7) 0.0624(17) Uani 1 1 d .
O19 O 0.9556(5) 0.1522(2) 0.4402(7) 0.0681(18) Uani 1 1 d .
Sc1 Sc 0.39799(9) 0.15875(4) 0.05601(15) 0.0208(3) Uani 1 1 d .
Sc2 Sc 0.75775(9) 0.01161(4) 0.78004(15) 0.0221(3) Uani 1 1 d .
H41 H 0.338(5) 0.093(2) -0.163(7) 0.06(3) Uiso 1 1 d D
H42 H 0.256(4) 0.091(2) -0.049(8) 0.03(2) Uiso 1 1 d D

loop_
_atom_site_aniso_label
_atom_site_aniso_U_11
_atom_site_aniso_U_22
_atom_site_aniso_U_33
_atom_site_aniso_U_23
_atom_site_aniso_U_13
_atom_site_aniso_U_12
O20 0.029(3) 0.032(3) 0.040(3) -0.005(2) 0.002(2) 0.002(2)
O21 0.106(7) 0.128(7) 0.149(8) -0.016(6) -0.005(6) 0.009(6)
O22 0.147(10) 0.128(9) 0.70(4) 0.139(15) 0.242(17) 0.032(8)
O16 0.048(3) 0.031(3) 0.043(3) -0.013(2) -0.011(3) 0.017(2)
O6 0.026(3) 0.022(2) 0.037(3) -0.004(2) -0.006(2) 0.007(2)
C6 0.018(4) 0.027(4) 0.032(4) -0.007(3) 0.003(3) 0.001(3)
C19 0.021(4) 0.025(3) 0.020(3) -0.003(3) 0.001(3) 0.001(3)
C1 0.018(4) 0.023(3) 0.028(4) 0.002(3) 0.002(3) -0.003(3)
C2 0.017(3) 0.017(3) 0.020(3) -0.002(2) 0.013(3) 0.003(3)
C3 0.027(4) 0.034(4) 0.035(4) -0.006(3) -0.008(3) 0.004(3)
C4 0.030(4) 0.012(3) 0.045(4) 0.001(3) 0.000(3) 0.002(3)
C5 0.021(4) 0.039(4) 0.045(4) -0.009(3) -0.001(3) -0.006(3)
C7 0.018(4) 0.019(3) 0.022(3) 0.000(3) 0.008(3) 0.002(3)
C8 0.017(3) 0.020(3) 0.024(3) -0.007(3) 0.006(3) 0.002(3)
C9 0.020(4) 0.017(3) 0.022(3) -0.002(3) -0.001(3) 0.004(3)
C10 0.023(4) 0.023(3) 0.023(3) -0.002(3) -0.004(3) 0.010(3)
C11 0.037(4) 0.024(4) 0.047(4) -0.011(3) -0.011(4) 0.000(3)
C12 0.022(4) 0.017(3) 0.022(3) 0.004(3) 0.003(3) -0.001(3)
C13 0.014(3) 0.026(4) 0.026(3) 0.002(3) 0.004(3) 0.005(3)
C14 0.029(4) 0.020(3) 0.043(4) -0.004(3) -0.003(3) -0.005(3)
C15 0.019(4) 0.031(4) 0.031(4) 0.002(3) 0.008(3) -0.002(3)
C16 0.026(4) 0.031(4) 0.033(4) -0.001(3) -0.002(3) 0.010(3)
C17 0.028(4) 0.022(3) 0.032(4) 0.004(3) -0.002(3) 0.002(3)
C18 0.014(4) 0.034(4) 0.033(4) -0.010(3) 0.002(3) -0.002(3)
C20 0.023(4) 0.019(3) 0.023(3) -0.004(3) -0.003(3) 0.000(3)
C21 0.026(4) 0.027(4) 0.025(4) -0.003(3) -0.006(3) 0.003(3)
N1 0.023(3) 0.024(3) 0.024(3) 0.001(2) -0.001(2) 0.000(2)
N2 0.021(3) 0.019(3) 0.025(3) 0.000(2) 0.002(2) 0.004(2)
N3 0.018(3) 0.017(3) 0.026(3) 0.001(2) 0.002(2) -0.003(2)
O2 0.031(3) 0.017(2) 0.030(2) -0.0004(19) -0.002(2) 0.001(2)
O3 0.030(3) 0.023(2) 0.032(3) 0.004(2) 0.007(2) -0.007(2)
O4 0.033(3) 0.018(2) 0.043(3) 0.001(2) -0.007(2) 0.009(2)
O5 0.026(3) 0.020(2) 0.026(3) 0.001(2) 0.006(2) -0.001(2)
O7 0.035(3) 0.020(3) 0.035(3) -0.003(2) 0.006(2) -0.005(2)
O8 0.047(3) 0.023(3) 0.036(3) -0.002(2) -0.012(3) 0.007(2)
O9 0.015(3) 0.025(2) 0.032(2) 0.0043(19) 0.003(2) -0.0006(19)
O10 0.028(3) 0.019(2) 0.033(3) -0.0025(19) -0.009(2) 0.0020(19)
O11 0.031(3) 0.032(3) 0.057(3) 0.025(2) 0.008(2) 0.010(2)
O12 0.021(3) 0.038(3) 0.043(3) 0.015(2) 0.004(2) 0.011(2)
O13 0.018(3) 0.037(3) 0.056(3) 0.020(2) 0.006(2) 0.004(2)
O14 0.030(3) 0.017(2) 0.045(3) 0.005(2) -0.017(2) 0.003(2)
O15 0.045(3) 0.026(3) 0.049(3) -0.004(2) 0.015(3) 0.013(2)
O17 0.030(3) 0.047(3) 0.031(3) 0.009(2) 0.006(2) 0.001(3)
O18 0.040(4) 0.078(4) 0.068(4) 0.008(3) 0.002(3) 0.021(3)
O19 0.060(4) 0.080(4) 0.064(4) -0.024(3) 0.007(3) -0.019(3)
Sc1 0.0220(7) 0.0137(6) 0.0263(6) 0.0014(5) -0.0006(5) 0.0007(5)
Sc2 0.0208(7) 0.0180(6) 0.0269(7) 0.0014(5) -0.0011(5) 0.0018(5)

loop_
_atom_type_symbol
_atom_type_description
_atom_type_scat_dispersion_real
_atom_type_scat_dispersion_imag
_atom_type_scat_source
C C 0.0033 0.0016 'International Tables Vol C Tables 4.2.6.8 and 6.1.1.4'
H H 0.0000 0.0000 'International Tables Vol C Tables 4.2.6.8 and 6.1.1.4'
N N 0.0061 0.0033 'International Tables Vol C Tables 4.2.6.8 and 6.1.1.4'
O O 0.0106 0.0060 'International Tables Vol C Tables 4.2.6.8 and 6.1.1.4'
Sc Sc 0.2519 0.3716 'International Tables Vol C Tables 4.2.6.8 and 6.1.1.4'

loop_
_geom_angle_atom_site_label_1
_geom_angle_atom_site_label_2
_geom_angle_atom_site_label_3
_geom_angle
_geom_angle_site_symmetry_1
_geom_angle_site_symmetry_3
C6 O6 Sc2 148.4(4) . 3_757
O16 C6 O6 124.1(6) . .
O16 C6 C19 121.0(6) . .
O6 C6 C19 114.7(5) . .
C9 C19 C18 117.6(6) . .
C9 C19 C6 125.3(6) . .
C18 C19 C6 117.0(6) . .
O4 C1 O10 124.3(6) . .
O4 C1 C7 120.1(5) . .
O10 C1 C7 115.6(5) . .
N3 C2 C8 122.7(5) . .
N3 C2 C12 113.9(5) . .
C8 C2 C12 123.3(5) . .
C13 C3 C11 118.9(6) . .
C13 C3 H3 120.6 . .
C11 C3 H3 120.6 . .
N2 C4 C11 123.1(6) . .
N2 C4 H4 118.4 . .
C11 C4 H4 118.4 . .
C14 C5 C16 119.4(6) . .
C14 C5 H5 120.3 . .
C16 C5 H5 120.3 . .
N2 C7 C13 123.4(5) . .
N2 C7 C1 113.3(5) . .
C13 C7 C1 123.0(5) . .
C2 C8 C16 118.7(6) . .
C2 C8 C10 122.8(5) . .
C16 C8 C10 118.4(5) . .
N1 C9 C19 122.0(6) . .
N1 C9 C20 114.2(5) . .
C19 C9 C20 123.8(5) . .
O15 C10 O3 123.4(6) . .
O15 C10 C8 120.4(6) . .
O3 C10 C8 116.0(5) . .
C4 C11 C3 119.5(6) . .
C4 C11 H11A 120.3 . .
C3 C11 H11A 120.3 . .
O2 C12 O14 124.7(6) . .
O2 C12 C2 120.5(5) . .
O14 C12 C2 114.7(5) . .
C3 C13 C7 118.0(6) . .
C3 C13 C21 116.8(5) . .
C7 C13 C21 124.9(5) . .
N3 C14 C5 123.6(6) . .
N3 C14 H14 118.2 . .
C5 C14 H14 118.2 . .
C18 C15 C17 119.2(6) . .
C18 C15 H20 120.4 . .
C17 C15 H20 120.4 . .
C8 C16 C5 118.2(6) . .
C8 C16 H16 120.9 . .
C5 C16 H16 120.9 . .
N1 C17 C15 122.2(6) . .
N1 C17 H17 118.9 . .
C15 C17 H17 118.9 . .
C15 C18 C19 120.4(6) . .
C15 C18 H18 119.8 . .
C19 C18 H18 119.8 . .
O11 C20 O9 125.7(6) . .
O11 C20 C9 120.6(6) . .
O9 C20 C9 113.8(5) . .
O13 C21 O12 118.3(6) . .
O13 C21 C13 120.9(6) . .
O12 C21 C13 120.2(6) . .
C17 N1 C9 118.6(5) . .
C17 N1 Sc2 125.5(4) . .
C9 N1 Sc2 115.8(4) . .
C4 N2 C7 117.0(5) . .
C4 N2 Sc1 127.7(4) . .
C7 N2 Sc1 114.5(4) . .
C14 N3 C2 117.2(5) . .
C14 N3 Sc1 129.4(4) . .
C2 N3 Sc1 113.3(4) . .
C10 O3 Sc1 151.0(4) . 4_565
Sc1 O5 H41 111(5) . .
Sc1 O5 H42 119(5) . .
H41 O5 H42 119(7) . .
Sc2 O7 H43 129(7) . .
Sc2 O7 H40 119(5) . .
H43 O7 H40 109(8) . .
H26 O8 Sc2 122(6) . .
H26 O8 H26 0(10) . .
Sc2 O8 H26 122(6) . .
H26 O8 H25 119(8) . .
Sc2 O8 H25 119(5) . .
H26 O8 H25 119(8) . .
C20 O9 Sc2 125.1(4) . .
C1 O10 Sc1 124.8(4) . .
C21 O12 Sc2 93.9(4) . .
C21 O13 Sc2 89.8(4) . .
C12 O14 Sc1 128.9(4) . .
Sc1 O17 H24 120(3) . .
Sc1 O17 H23 113(7) . .
H24 O17 H23 122(7) . .
O3 Sc1 O14 97.51(18) 4_566 .
O3 Sc1 O17 172.52(19) 4_566 .
O14 Sc1 O17 89.6(2) . .
O3 Sc1 O5 86.63(18) 4_566 .
O14 Sc1 O5 143.16(17) . .
O17 Sc1 O5 86.3(2) . .
O3 Sc1 O10 90.15(17) 4_566 .
O14 Sc1 O10 141.53(16) . .
O17 Sc1 O10 85.59(18) . .
O5 Sc1 O10 74.63(16) . .
O3 Sc1 N2 89.33(18) 4_566 .
O14 Sc1 N2 73.42(16) . .
O17 Sc1 N2 94.87(19) . .
O5 Sc1 N2 143.40(17) . .
O10 Sc1 N2 69.02(15) . .
O3 Sc1 N3 89.76(17) 4_566 .
O14 Sc1 N3 68.79(15) . .
O17 Sc1 N3 90.76(18) . .
O5 Sc1 N3 74.66(16) . .
O10 Sc1 N3 149.24(16) . .
N2 Sc1 N3 141.73(16) . .
O6 Sc2 O8 174.9(2) 3_757 .
O6 Sc2 O9 99.34(17) 3_757 .
O8 Sc2 O9 79.36(17) . .
O6 Sc2 O7 83.71(18) 3_757 .
O8 Sc2 O7 91.2(2) . .
O9 Sc2 O7 80.42(17) . .
O6 Sc2 O12 91.78(18) 3_757 .
O8 Sc2 O12 92.06(19) . .
O9 Sc2 O12 144.58(17) . .
O7 Sc2 O12 134.49(17) . .
O6 Sc2 O13 95.12(17) 3_757 .
O8 Sc2 O13 84.18(19) . .
O9 Sc2 O13 152.61(17) . .
O7 Sc2 O13 78.19(18) . .
O12 Sc2 O13 57.08(17) . .
O6 Sc2 N1 87.48(18) 3_757 .
O8 Sc2 N1 96.68(19) . .
O9 Sc2 N1 70.99(17) . .
O7 Sc2 N1 148.24(18) . .
O12 Sc2 N1 76.08(17) . .
O13 Sc2 N1 133.12(18) . .

loop_
_geom_bond_atom_site_label_1
_geom_bond_atom_site_label_2
_geom_bond_distance
_geom_bond_site_symmetry_2
O16 C6 1.232(7) .
O6 C6 1.282(7) .
O6 Sc2 2.033(4) 3_757
C6 C19 1.514(9) .
C19 C9 1.383(9) .
C19 C18 1.390(9) .
C1 O4 1.248(7) .
C1 O10 1.283(7) .
C1 C7 1.502(8) .
C2 N3 1.362(7) .
C2 C8 1.382(8) .
C2 C12 1.490(8) .
C3 C13 1.374(8) .
C3 C11 1.379(9) .
C3 H3 0.9300 .
C4 N2 1.329(7) .
C4 C11 1.369(9) .
C4 H4 0.9300 .
C5 C14 1.363(9) .
C5 C16 1.392(9) .
C5 H5 0.9300 .
C7 N2 1.352(7) .
C7 C13 1.384(8) .
C8 C16 1.385(8) .
C8 C10 1.512(8) .
C9 N1 1.353(7) .
C9 C20 1.512(9) .
C10 O15 1.228(7) .
C10 O3 1.270(8) .
C11 H11A 0.9300 .
C12 O2 1.222(7) .
C12 O14 1.284(7) .
C13 C21 1.486(8) .
C14 N3 1.329(8) .
C14 H14 0.9300 .
C15 C18 1.361(9) .
C15 C17 1.363(9) .
C15 H20 0.9300 .
C16 H16 0.9300 .
C17 N1 1.347(8) .
C17 H17 0.9300 .
C18 H18 0.9300 .
C20 O11 1.213(7) .
C20 O9 1.300(7) .
C21 O13 1.251(8) .
C21 O12 1.261(8) .
N1 Sc2 2.323(5) .
N2 Sc1 2.411(5) .
N3 Sc1 2.444(5) .
O3 Sc1 2.027(5) 4_565
O5 Sc1 2.185(4) .
O5 H41 0.846(10) .
O5 H42 0.849(10) .
O7 Sc2 2.190(5) .
O7 H43 0.849(10) .
O7 H40 0.855(10) .
O8 H26 0.851(10) .
O8 Sc2 2.117(5) .
O8 H26 0.851(10) .
O8 H25 0.850(10) .
O9 Sc2 2.129(4) .
O10 Sc1 2.193(4) .
O12 Sc2 2.208(4) .
O13 Sc2 2.303(4) .
O14 Sc1 2.095(4) .
O17 Sc1 2.135(5) .
O17 H24 0.849(10) .
O17 H23 0.849(10) .
Sc1 O3 2.027(5) 4_566
Sc2 O6 2.033(4) 3_757
